data_2203978
loop_
_publ_author_name
'Jones, Peter G.'
'Ku\'s, Piotr'

_publ_section_title
;
 <i>N</i>-Cyclohexyl-4-(methoxycarbonyl)benzamide
;
_journal_issue 8
_journal_name_full 'Acta Crystallographica Section E'
_journal_page_first o1299
_journal_page_last o1300
_journal_paper_doi 10.1107/S1600536804015971
_journal_volume 60
_journal_year 2004
_chemical_formula_iupac 'C15 H19 N O3'
_chemical_formula_moiety 'C15 H19 N O3'
_chemical_formula_sum 'C15 H19 N O3'
_chemical_formula_weight 261.31
_chemical_name_common
;
N-cyclohexyl-4-methoxycarbonylbenzamide
;
_chemical_name_systematic
;
methyl 4-(cyclohexylaminocarbonyl)benzoate
;
_space_group_IT_number 2
_symmetry_cell_setting triclinic
_symmetry_space_group_name_Hall '-P 1'
_symmetry_space_group_name_H-M 'P -1'
_atom_sites_solution_hydrogens geom
_atom_sites_solution_primary direct
_atom_sites_solution_secondary difmap
_audit_creation_method SHELXL-97
_cell_angle_alpha 64.832(5)
_cell_angle_beta 78.988(5)
_cell_angle_gamma 72.857(5)
_cell_formula_units_Z 4
_cell_length_a 10.107(2)
_cell_length_b 11.957(2)
_cell_length_c 12.836(2)
_cell_measurement_reflns_used 5307
_cell_measurement_temperature 133(2)
_cell_measurement_theta_max 30.5
_cell_measurement_theta_min 2.5
_cell_volume 1337.7(4)
_computing_cell_refinement 'SAINT (Bruker, 1998)'
_computing_data_collection 'SMART (Bruker, 1998)'
_computing_data_reduction SAINT
_computing_molecular_graphics 'XP (Siemens, 1994)'
_computing_publication_material SHELXL97
_computing_structure_refinement 'SHELXL97 (Sheldrick, 1997)'
_computing_structure_solution 'SHELXS97 (Sheldrick, 1990)'
_diffrn_ambient_temperature 133(2)
_diffrn_detector_area_resol_mean 8.192
_diffrn_measured_fraction_theta_full 0.981
_diffrn_measured_fraction_theta_max 0.981
_diffrn_measurement_device_type 'Bruker SMART 1000 CCD'
_diffrn_measurement_method \w
_diffrn_radiation_monochromator graphite
_diffrn_radiation_source 'fine-focus sealed tube'
_diffrn_radiation_type MoK\a
_diffrn_radiation_wavelength 0.71073
_diffrn_reflns_av_R_equivalents 0.0577
_diffrn_reflns_av_sigmaI/netI 0.0670
_diffrn_reflns_limit_h_max 14
_diffrn_reflns_limit_h_min -14
_diffrn_reflns_limit_k_max 16
_diffrn_reflns_limit_k_min -16
_diffrn_reflns_limit_l_max 18
_diffrn_reflns_limit_l_min -17
_diffrn_reflns_number 15334
_diffrn_reflns_theta_full 30.00
_diffrn_reflns_theta_max 30.03
_diffrn_reflns_theta_min 1.76
_exptl_absorpt_coefficient_mu 0.090
_exptl_absorpt_correction_type none
_exptl_crystal_colour colourless
_exptl_crystal_density_diffrn 1.297
_exptl_crystal_density_method 'not measured'
_exptl_crystal_description tablet
_exptl_crystal_F_000 560
_exptl_crystal_size_max 0.4
_exptl_crystal_size_mid 0.2
_exptl_crystal_size_min 0.1
_refine_diff_density_max 0.435
_refine_diff_density_min -0.301
_refine_ls_extinction_method none
_refine_ls_goodness_of_fit_ref 1.040
_refine_ls_hydrogen_treatment mixed
_refine_ls_matrix_type full
_refine_ls_number_parameters 353
_refine_ls_number_reflns 7675
_refine_ls_number_restraints 0
_refine_ls_restrained_S_all 1.040
_refine_ls_R_factor_all 0.0931
_refine_ls_R_factor_gt 0.0653
_refine_ls_shift/su_max 0.000
_refine_ls_shift/su_mean 0.000
_refine_ls_structure_factor_coef Fsqd
_refine_ls_weighting_details 'calc w = 1/[\s^2^(Fo^2^)+(0.0834P)^2^+0.2716P] where P = (Fo^2^+2Fc^2^)/3'
_refine_ls_weighting_scheme calc
_refine_ls_wR_factor_gt 0.1578
_refine_ls_wR_factor_ref 0.1698
_reflns_number_gt 5496
_reflns_number_total 7675
_reflns_threshold_expression I>2\s(I)
_cod_data_source_file bt6485.cif
_cod_data_source_block I
_cod_database_code 2203978
_cod_database_fobs_code 2203978

loop_
_symmetry_equiv_pos_as_xyz
'x, y, z'
'-x, -y, -z'

loop_
_atom_site_label
_atom_site_fract_x
_atom_site_fract_y
_atom_site_fract_z
_atom_site_U_iso_or_equiv
_atom_site_adp_type
_atom_site_calc_flag
_atom_site_refinement_flags
_atom_site_occupancy
_atom_site_type_symbol
C1 0.68819(16) 0.49739(15) 0.21905(13) 0.0162(3) Uani d . 1 C
C2 0.62325(17) 0.40590(15) 0.22588(14) 0.0186(3) Uani d . 1 C
H2 0.5320 0.4058 0.2620 0.022 Uiso calc R 1 H
C3 0.69034(17) 0.31544(15) 0.18067(14) 0.0206(3) Uani d . 1 C
H3 0.6452 0.2536 0.1860 0.025 Uiso calc R 1 H
C4 0.82431(17) 0.31516(15) 0.12729(14) 0.0186(3) Uani d . 1 C
C5 0.88992(17) 0.40621(16) 0.12017(14) 0.0206(3) Uani d . 1 C
H5 0.9813 0.4060 0.0843 0.025 Uiso calc R 1 H
C6 0.82202(16) 0.49710(16) 0.16531(15) 0.0203(3) Uani d . 1 C
H6 0.8669 0.5593 0.1596 0.024 Uiso calc R 1 H
C7 0.60756(16) 0.59318(15) 0.26923(14) 0.0173(3) Uani d . 1 C
C8 0.62013(16) 0.75020(15) 0.34288(14) 0.0176(3) Uani d . 1 C
H8 0.5194 0.7843 0.3284 0.021 Uiso calc R 1 H
C9 0.63257(17) 0.68629(15) 0.47321(14) 0.0200(3) Uani d . 1 C
H9A 0.5777 0.6210 0.5079 0.024 Uiso calc R 1 H
H9B 0.7309 0.6429 0.4888 0.024 Uiso calc R 1 H
C10 0.58078(17) 0.78306(16) 0.52905(15) 0.0214(3) Uani d . 1 C
H10A 0.4801 0.8201 0.5205 0.026 Uiso calc R 1 H
H10B 0.5948 0.7396 0.6126 0.026 Uiso calc R 1 H
C11 0.65786(18) 0.88928(16) 0.47349(15) 0.0216(3) Uani d . 1 C
H11A 0.6207 0.9520 0.5095 0.026 Uiso calc R 1 H
H11B 0.7576 0.8532 0.4871 0.026 Uiso calc R 1 H
C12 0.64145(18) 0.95572(16) 0.34396(15) 0.0231(4) Uani d . 1 C
H12A 0.6956 1.0216 0.3090 0.028 Uiso calc R 1 H
H12B 0.5425 0.9986 0.3306 0.028 Uiso calc R 1 H
C13 0.69166(18) 0.86055(15) 0.28596(14) 0.0208(3) Uani d . 1 C
H13A 0.6728 0.9051 0.2034 0.025 Uiso calc R 1 H
H13B 0.7933 0.8264 0.2903 0.025 Uiso calc R 1 H
C14 0.89271(18) 0.21905(16) 0.07633(15) 0.0224(3) Uani d . 1 C
C15 1.0968(2) 0.14334(19) -0.02456(17) 0.0316(4) Uani d . 1 C
H15A 1.0997 0.0558 0.0311 0.047 Uiso calc R 1 H
H15B 1.1918 0.1545 -0.0487 0.047 Uiso calc R 1 H
H15C 1.0506 0.1603 -0.0921 0.047 Uiso calc R 1 H
N 0.68126(14) 0.65771(14) 0.28949(13) 0.0196(3) Uani d . 1 N
H01 0.770(2) 0.6319(19) 0.2883(17) 0.024(5) Uiso d . 1 H
O1 0.47976(12) 0.61098(12) 0.28821(11) 0.0239(3) Uani d . 1 O
O2 0.84055(16) 0.14019(14) 0.07725(14) 0.0395(4) Uani d . 1 O
O3 1.02081(13) 0.23100(12) 0.02871(11) 0.0275(3) Uani d . 1 O
C1' 0.17711(16) 0.48361(15) 0.24303(14) 0.0166(3) Uani d . 1 C
C2' 0.14014(17) 0.36704(16) 0.28511(15) 0.0220(3) Uani d . 1 C
H2' 0.0685 0.3495 0.3453 0.026 Uiso calc R 1 H
C3' 0.20782(18) 0.27741(16) 0.23909(15) 0.0223(3) Uani d . 1 C
H3' 0.1850 0.1972 0.2700 0.027 Uiso calc R 1 H
C4' 0.30922(16) 0.30411(15) 0.14768(14) 0.0181(3) Uani d . 1 C
C5' 0.34293(17) 0.42221(15) 0.10308(14) 0.0200(3) Uani d . 1 C
H5' 0.4101 0.4420 0.0394 0.024 Uiso calc R 1 H
C6' 0.27839(17) 0.51060(15) 0.15170(14) 0.0192(3) Uani d . 1 C
H6' 0.3034 0.5897 0.1225 0.023 Uiso calc R 1 H
C7' 0.10185(16) 0.57722(15) 0.29696(14) 0.0180(3) Uani d . 1 C
C8' 0.12464(16) 0.73094(15) 0.36928(14) 0.0169(3) Uani d . 1 C
H8' 0.0264 0.7279 0.3996 0.020 Uiso calc R 1 H
C9' 0.20698(18) 0.70095(16) 0.46987(15) 0.0213(3) Uani d . 1 C
H9'1 0.3068 0.6926 0.4436 0.026 Uiso calc R 1 H
H9'2 0.1961 0.6186 0.5321 0.026 Uiso calc R 1 H
C10' 0.15737(19) 0.80570(16) 0.51746(15) 0.0231(4) Uani d . 1 C
H10C 0.0616 0.8059 0.5535 0.028 Uiso calc R 1 H
H10D 0.2178 0.7872 0.5779 0.028 Uiso calc R 1 H
C11' 0.16014(17) 0.93647(16) 0.42297(15) 0.0202(3) Uani d . 1 C
H11C 0.2572 0.9391 0.3918 0.024 Uiso calc R 1 H
H11D 0.1236 1.0019 0.4560 0.024 Uiso calc R 1 H
C12' 0.07272(19) 0.96631(16) 0.32530(15) 0.0232(4) Uani d . 1 C
H12C -0.0257 0.9704 0.3550 0.028 Uiso calc R 1 H
H12D 0.0787 1.0503 0.2636 0.028 Uiso calc R 1 H
C13' 0.12434(18) 0.86394(15) 0.27591(14) 0.0216(3) Uani d . 1 C
H13C 0.2197 0.8660 0.2394 0.026 Uiso calc R 1 H
H13D 0.0639 0.8824 0.2154 0.026 Uiso calc R 1 H
C14' 0.38091(17) 0.20472(16) 0.10101(15) 0.0211(3) Uani d . 1 C
C15' 0.5562(2) 0.15181(18) -0.03313(17) 0.0320(4) Uani d . 1 C
H15D 0.6033 0.0746 0.0279 0.048 Uiso calc R 1 H
H15E 0.6255 0.1886 -0.0929 0.048 Uiso calc R 1 H
H15F 0.4934 0.1304 -0.0673 0.048 Uiso calc R 1 H
N' 0.18071(14) 0.63508(13) 0.31930(13) 0.0185(3) Uani d . 1 N
H01' 0.267(2) 0.6165(19) 0.3065(17) 0.025(5) Uiso d . 1 H
O1' -0.02578(12) 0.59648(13) 0.31873(13) 0.0290(3) Uani d . 1 O
O2' 0.35654(15) 0.10130(12) 0.13639(13) 0.0346(3) Uani d . 1 O
O3' 0.47721(14) 0.24342(12) 0.01554(11) 0.0288(3) Uani d . 1 O

loop_
_atom_site_aniso_label
_atom_site_aniso_U_11
_atom_site_aniso_U_22
_atom_site_aniso_U_33
_atom_site_aniso_U_12
_atom_site_aniso_U_13
_atom_site_aniso_U_23
C1 0.0153(7) 0.0173(7) 0.0158(7) -0.0030(6) -0.0023(6) -0.0064(6)
C2 0.0176(7) 0.0187(8) 0.0183(8) -0.0067(6) -0.0004(6) -0.0049(6)
C3 0.0238(8) 0.0162(7) 0.0227(8) -0.0072(6) -0.0042(6) -0.0059(6)
C4 0.0231(8) 0.0156(7) 0.0165(7) -0.0014(6) -0.0043(6) -0.0067(6)
C5 0.0179(7) 0.0242(8) 0.0217(8) -0.0051(6) 0.0019(6) -0.0124(7)
C6 0.0173(7) 0.0235(8) 0.0250(8) -0.0073(6) 0.0007(6) -0.0135(7)
C7 0.0156(7) 0.0182(7) 0.0179(8) -0.0037(6) -0.0016(6) -0.0070(6)
C8 0.0139(7) 0.0200(8) 0.0209(8) -0.0019(6) 0.0002(6) -0.0120(6)
C9 0.0215(8) 0.0176(8) 0.0209(8) -0.0071(6) 0.0015(6) -0.0073(6)
C10 0.0200(8) 0.0257(8) 0.0212(8) -0.0086(7) 0.0031(6) -0.0118(7)
C11 0.0211(8) 0.0216(8) 0.0284(9) -0.0070(6) 0.0017(7) -0.0161(7)
C12 0.0245(8) 0.0169(8) 0.0270(9) -0.0053(6) 0.0025(7) -0.0093(7)
C13 0.0232(8) 0.0166(7) 0.0196(8) -0.0040(6) 0.0024(6) -0.0067(6)
C14 0.0270(9) 0.0188(8) 0.0201(8) -0.0013(7) -0.0038(7) -0.0084(7)
C15 0.0365(10) 0.0313(10) 0.0295(10) -0.0013(8) 0.0028(8) -0.0211(8)
N 0.0125(6) 0.0240(7) 0.0276(8) -0.0029(5) 0.0011(5) -0.0171(6)
O1 0.0140(5) 0.0295(7) 0.0325(7) -0.0056(5) 0.0018(5) -0.0175(6)
O2 0.0403(8) 0.0345(8) 0.0572(10) -0.0123(6) 0.0049(7) -0.0322(8)
O3 0.0307(7) 0.0265(7) 0.0285(7) -0.0044(5) 0.0049(5) -0.0184(6)
C1' 0.0138(7) 0.0173(7) 0.0211(8) -0.0019(6) -0.0046(6) -0.0098(6)
C2' 0.0181(8) 0.0248(9) 0.0277(9) -0.0097(7) 0.0039(6) -0.0139(7)
C3' 0.0240(8) 0.0180(8) 0.0289(9) -0.0095(6) -0.0011(7) -0.0105(7)
C4' 0.0198(8) 0.0167(7) 0.0185(8) -0.0024(6) -0.0058(6) -0.0071(6)
C5' 0.0238(8) 0.0185(8) 0.0185(8) -0.0069(6) 0.0005(6) -0.0078(6)
C6' 0.0230(8) 0.0158(7) 0.0199(8) -0.0074(6) -0.0014(6) -0.0063(6)
C7' 0.0163(7) 0.0171(7) 0.0230(8) -0.0032(6) -0.0040(6) -0.0095(6)
C8' 0.0147(7) 0.0158(7) 0.0220(8) -0.0031(6) 0.0006(6) -0.0103(6)
C9' 0.0243(8) 0.0184(8) 0.0199(8) -0.0019(6) -0.0030(6) -0.0078(6)
C10' 0.0273(9) 0.0224(8) 0.0212(8) -0.0039(7) -0.0015(7) -0.0115(7)
C11' 0.0208(8) 0.0202(8) 0.0254(8) -0.0075(6) 0.0010(6) -0.0139(7)
C12' 0.0293(9) 0.0154(8) 0.0254(9) -0.0045(7) -0.0056(7) -0.0076(7)
C13' 0.0282(9) 0.0196(8) 0.0188(8) -0.0067(7) -0.0039(6) -0.0078(7)
C14' 0.0232(8) 0.0187(8) 0.0223(8) -0.0028(6) -0.0053(6) -0.0090(7)
C15' 0.0411(11) 0.0244(9) 0.0297(10) -0.0017(8) 0.0044(8) -0.0169(8)
N' 0.0128(6) 0.0192(7) 0.0276(8) -0.0037(5) 0.0002(5) -0.0140(6)
O1' 0.0136(6) 0.0364(7) 0.0494(8) -0.0040(5) -0.0027(5) -0.0296(7)
O2' 0.0423(8) 0.0213(7) 0.0445(9) -0.0111(6) 0.0071(7) -0.0189(6)
O3' 0.0371(7) 0.0215(6) 0.0282(7) -0.0063(5) 0.0070(6) -0.0146(5)

loop_
_atom_type_symbol
_atom_type_description
_atom_type_scat_dispersion_real
_atom_type_scat_dispersion_imag
_atom_type_scat_source
C C 0.0033 0.0016 'International Tables Vol C Tables 4.2.6.8 and 6.1.1.4'
H H 0.0000 0.0000 'International Tables Vol C Tables 4.2.6.8 and 6.1.1.4'
N N 0.0061 0.0033 'International Tables Vol C Tables 4.2.6.8 and 6.1.1.4'
O O 0.0106 0.0060 'International Tables Vol C Tables 4.2.6.8 and 6.1.1.4'

loop_
_geom_angle_atom_site_label_1
_geom_angle_atom_site_label_2
_geom_angle_atom_site_label_3
_geom_angle
C6 C1 C2 119.13(14)
C6 C1 C7 123.38(14)
C2 C1 C7 117.49(14)
C3 C2 C1 120.81(15)
C3 C2 H2 119.6
C1 C2 H2 119.6
C2 C3 C4 119.93(15)
C2 C3 H3 120.0
C4 C3 H3 120.0
C3 C4 C5 119.61(14)
C3 C4 C14 118.86(15)
C5 C4 C14 121.50(15)
C6 C5 C4 120.27(15)
C6 C5 H5 119.9
C4 C5 H5 119.9
C5 C6 C1 120.25(15)
C5 C6 H6 119.9
C1 C6 H6 119.9
O1 C7 N 123.08(15)
O1 C7 C1 120.48(14)
N C7 C1 116.43(13)
N C8 C9 110.54(13)
N C8 C13 108.96(13)
C9 C8 C13 111.70(13)
N C8 H8 108.5
C9 C8 H8 108.5
C13 C8 H8 108.5
C10 C9 C8 111.36(13)
C10 C9 H9A 109.4
C8 C9 H9A 109.4
C10 C9 H9B 109.4
C8 C9 H9B 109.4
H9A C9 H9B 108.0
C11 C10 C9 110.99(13)
C11 C10 H10A 109.4
C9 C10 H10A 109.4
C11 C10 H10B 109.4
C9 C10 H10B 109.4
H10A C10 H10B 108.0
C12 C11 C10 110.67(14)
C12 C11 H11A 109.5
C10 C11 H11A 109.5
C12 C11 H11B 109.5
C10 C11 H11B 109.5
H11A C11 H11B 108.1
C11 C12 C13 111.07(14)
C11 C12 H12A 109.4
C13 C12 H12A 109.4
C11 C12 H12B 109.4
C13 C12 H12B 109.4
H12A C12 H12B 108.0
C8 C13 C12 111.92(13)
C8 C13 H13A 109.2
C12 C13 H13A 109.2
C8 C13 H13B 109.2
C12 C13 H13B 109.2
H13A C13 H13B 107.9
O2 C14 O3 123.68(16)
O2 C14 C4 124.70(17)
O3 C14 C4 111.62(14)
O3 C15 H15A 109.5
O3 C15 H15B 109.5
H15A C15 H15B 109.5
O3 C15 H15C 109.5
H15A C15 H15C 109.5
H15B C15 H15C 109.5
C7 N C8 123.51(13)
C7 N H01 119.3(14)
C8 N H01 115.3(14)
C14 O3 C15 116.54(14)
C6' C1' C2' 119.57(14)
C6' C1' C7' 122.30(14)
C2' C1' C7' 118.11(14)
C3' C2' C1' 120.09(15)
C3' C2' H2' 120.0
C1' C2' H2' 120.0
C2' C3' C4' 120.44(15)
C2' C3' H3' 119.8
C4' C3' H3' 119.8
C3' C4' C5' 119.46(15)
C3' C4' C14' 118.94(14)
C5' C4' C14' 121.59(15)
C6' C5' C4' 120.15(15)
C6' C5' H5' 119.9
C4' C5' H5' 119.9
C5' C6' C1' 120.22(15)
C5' C6' H6' 119.9
C1' C6' H6' 119.9
O1' C7' N' 123.63(15)
O1' C7' C1' 120.41(14)
N' C7' C1' 115.96(13)
N' C8' C9' 110.41(13)
N' C8' C13' 110.01(13)
C9' C8' C13' 111.74(13)
N' C8' H8' 108.2
C9' C8' H8' 108.2
C13' C8' H8' 108.2
C8' C9' C10' 111.28(13)
C8' C9' H9'1 109.4
C10' C9' H9'1 109.4
C8' C9' H9'2 109.4
C10' C9' H9'2 109.4
H9'1 C9' H9'2 108.0
C11' C10' C9' 111.66(14)
C11' C10' H10C 109.3
C9' C10' H10C 109.3
C11' C10' H10D 109.3
C9' C10' H10D 109.3
H10C C10' H10D 107.9
C10' C11' C12' 110.89(13)
C10' C11' H11C 109.5
C12' C11' H11C 109.5
C10' C11' H11D 109.5
C12' C11' H11D 109.5
H11C C11' H11D 108.0
C13' C12' C11' 110.29(14)
C13' C12' H12C 109.6
C11' C12' H12C 109.6
C13' C12' H12D 109.6
C11' C12' H12D 109.6
H12C C12' H12D 108.1
C12' C13' C8' 111.78(14)
C12' C13' H13C 109.3
C8' C13' H13C 109.3
C12' C13' H13D 109.3
C8' C13' H13D 109.3
H13C C13' H13D 107.9
O2' C14' O3' 123.72(16)
O2' C14' C4' 124.42(16)
O3' C14' C4' 111.86(14)
O3' C15' H15D 109.5
O3' C15' H15E 109.5
H15D C15' H15E 109.5
O3' C15' H15F 109.5
H15D C15' H15F 109.5
H15E C15' H15F 109.5
C7' N' C8' 123.34(13)
C7' N' H01' 120.5(14)
C8' N' H01' 116.1(14)
C14' O3' C15' 116.14(14)

loop_
_geom_bond_atom_site_label_1
_geom_bond_atom_site_label_2
_geom_bond_distance
C1 C6 1.396(2)
C1 C2 1.398(2)
C1 C7 1.506(2)
C2 C3 1.385(2)
C2 H2 0.9500
C3 C4 1.396(2)
C3 H3 0.9500
C4 C5 1.397(2)
C4 C14 1.492(2)
C5 C6 1.390(2)
C5 H5 0.9500
C6 H6 0.9500
C7 O1 1.2389(19)
C7 N 1.342(2)
C8 N 1.468(2)
C8 C9 1.528(2)
C8 C13 1.529(2)
C8 H8 1.0000
C9 C10 1.527(2)
C9 H9A 0.9900
C9 H9B 0.9900
C10 C11 1.526(2)
C10 H10A 0.9900
C10 H10B 0.9900
C11 C12 1.525(2)
C11 H11A 0.9900
C11 H11B 0.9900
C12 C13 1.531(2)
C12 H12A 0.9900
C12 H12B 0.9900
C13 H13A 0.9900
C13 H13B 0.9900
C14 O2 1.204(2)
C14 O3 1.343(2)
C15 O3 1.446(2)
C15 H15A 0.9800
C15 H15B 0.9800
C15 H15C 0.9800
N H01 0.85(2)
C1' C6' 1.393(2)
C1' C2' 1.401(2)
C1' C7' 1.506(2)
C2' C3' 1.385(2)
C2' H2' 0.9500
C3' C4' 1.394(2)
C3' H3' 0.9500
C4' C5' 1.400(2)
C4' C14' 1.493(2)
C5' C6' 1.390(2)
C5' H5' 0.9500
C6' H6' 0.9500
C7' O1' 1.2398(19)
C7' N' 1.333(2)
C8' N' 1.4664(19)
C8' C9' 1.526(2)
C8' C13' 1.531(2)
C8' H8' 1.0000
C9' C10' 1.535(2)
C9' H9'1 0.9900
C9' H9'2 0.9900
C10' C11' 1.522(2)
C10' H10C 0.9900
C10' H10D 0.9900
C11' C12' 1.529(2)
C11' H11C 0.9900
C11' H11D 0.9900
C12' C13' 1.526(2)
C12' H12C 0.9900
C12' H12D 0.9900
C13' H13C 0.9900
C13' H13D 0.9900
C14' O2' 1.206(2)
C14' O3' 1.338(2)
C15' O3' 1.450(2)
C15' H15D 0.9800
C15' H15E 0.9800
C15' H15F 0.9800
N' H01' 0.84(2)

loop_
_geom_hbond_atom_site_label_D
_geom_hbond_atom_site_label_H
_geom_hbond_atom_site_label_A
_geom_hbond_site_symmetry_A
_geom_hbond_distance_DH
_geom_hbond_distance_HA
_geom_hbond_distance_DA
_geom_hbond_angle_DHA
N H01 O1' 1_655 0.85(2) 2.06(2) 2.8908(19) 162.8(19)
N' H01' O1 . 0.84(2) 2.10(2) 2.9158(19) 164.1(19)

loop_
_geom_torsion_atom_site_label_1
_geom_torsion_atom_site_label_2
_geom_torsion_atom_site_label_3
_geom_torsion_atom_site_label_4
_geom_torsion
_geom_torsion_publ_flag
C6 C1 C2 C3 0.3(2) ?
C7 C1 C2 C3 179.38(14) ?
C1 C2 C3 C4 -0.1(2) ?
C2 C3 C4 C5 0.2(2) ?
C2 C3 C4 C14 -178.27(15) ?
C3 C4 C5 C6 -0.4(2) ?
C14 C4 C5 C6 178.01(15) ?
C4 C5 C6 C1 0.6(3) ?
C2 C1 C6 C5 -0.6(2) ?
C7 C1 C6 C5 -179.54(15) ?
C6 C1 C7 O1 161.02(16) ?
C2 C1 C7 O1 -18.0(2) ?
C6 C1 C7 N -17.9(2) y
C2 C1 C7 N 163.12(15) ?
N C8 C9 C10 175.17(13) ?
C13 C8 C9 C10 53.67(18) ?
C8 C9 C10 C11 -56.09(18) ?
C9 C10 C11 C12 57.55(18) ?
C10 C11 C12 C13 -56.56(18) ?
N C8 C13 C12 -175.35(13) ?
C9 C8 C13 C12 -52.94(18) ?
C11 C12 C13 C8 54.42(19) ?
C3 C4 C14 O2 0.2(3) ?
C5 C4 C14 O2 -178.21(18) ?
C3 C4 C14 O3 -179.83(15) ?
C5 C4 C14 O3 1.8(2) ?
O1 C7 N C8 4.0(3) ?
C1 C7 N C8 -177.15(14) ?
C9 C8 N C7 93.99(18) y
C13 C8 N C7 -142.90(16) ?
O2 C14 O3 C15 0.6(3) ?
C4 C14 O3 C15 -179.42(14) ?
C6' C1' C2' C3' 2.5(2) ?
C7' C1' C2' C3' -179.18(15) ?
C1' C2' C3' C4' -2.5(3) ?
C2' C3' C4' C5' 0.4(2) ?
C2' C3' C4' C14' 179.44(15) ?
C3' C4' C5' C6' 1.7(2) ?
C14' C4' C5' C6' -177.27(15) ?
C4' C5' C6' C1' -1.7(2) ?
C2' C1' C6' C5' -0.4(2) ?
C7' C1' C6' C5' -178.61(15) ?
C6' C1' C7' O1' 135.15(18) ?
C2' C1' C7' O1' -43.1(2) ?
C6' C1' C7' N' -45.2(2) y
C2' C1' C7' N' 136.52(16) ?
N' C8' C9' C10' 175.57(13) ?
C13' C8' C9' C10' 52.78(18) ?
C8' C9' C10' C11' -54.21(19) ?
C9' C10' C11' C12' 56.60(19) ?
C10' C11' C12' C13' -57.22(18) ?
C11' C12' C13' C8' 56.24(18) ?
N' C8' C13' C12' -177.46(13) ?
C9' C8' C13' C12' -54.44(18) ?
C3' C4' C14' O2' 0.7(3) ?
C5' C4' C14' O2' 179.67(17) ?
C3' C4' C14' O3' -178.63(15) ?
C5' C4' C14' O3' 0.4(2) ?
O1' C7' N' C8' -1.8(3) ?
C1' C7' N' C8' 178.62(14) ?
C9' C8' N' C7' 131.68(16) y
C13' C8' N' C7' -104.54(18) ?
O2' C14' O3' C15' -1.3(3) ?
C4' C14' O3' C15' 177.98(14) ?

loop_
_cod_related_entry_id
_cod_related_entry_database
_cod_related_entry_code
1 ChemSpider 8834431
